data_2237622
loop_
_publ_author_name
'Liu, Shih-Miao'
'He, Hsiu-Yi'
'Chen, Jhy-Der'

_publ_section_title
;
 <i>N</i>,<i>N</i>'-Bis(pyridin-3-yl)oxamide
;
_journal_coeditor_code GK2563
_journal_issue 4
_journal_name_full 'Acta Crystallographica Section E'
_journal_page_first o560
_journal_paper_doi 10.1107/S1600536813007277
_journal_volume 69
_journal_year 2013
_chemical_formula_iupac 'C12 H10 N4 O2'
_chemical_formula_moiety 'C12 H10 N4 O2'
_chemical_formula_sum 'C12 H10 N4 O2'
_chemical_formula_weight 242.24
_chemical_name_systematic
;
<i>N</i>,<i>N</i>'-Bis(pyridin-3-yl)oxamide
;
_space_group_IT_number 14
_symmetry_cell_setting monoclinic
_symmetry_space_group_name_Hall '-P 2yn'
_symmetry_space_group_name_H-M 'P 1 21/n 1'
_atom_sites_solution_hydrogens geom
_atom_sites_solution_primary direct
_atom_sites_solution_secondary difmap
_audit_creation_method SHELXL-97
_cell_angle_alpha 90.00
_cell_angle_beta 97.983(4)
_cell_angle_gamma 90.00
_cell_formula_units_Z 2
_cell_length_a 3.8992(7)
_cell_length_b 12.662(2)
_cell_length_c 10.9678(17)
_cell_measurement_reflns_used 1108
_cell_measurement_temperature 297(2)
_cell_measurement_theta_max 25.56
_cell_measurement_theta_min 2.47
_cell_volume 536.25(15)
_computing_cell_refinement 'SAINT (Bruker, 1997)'
_computing_data_collection 'SMART (Bruker, 1997)'
_computing_data_reduction
;
SAINT (Bruker, 1997) and SHELXTL (Sheldrick, 2008)
;
_computing_molecular_graphics 'SHELXTL (Sheldrick, 2008)'
_computing_publication_material 'SHELXTL (Sheldrick, 2008)'
_computing_structure_refinement 'SHELXL97 (Sheldrick, 2008)'
_computing_structure_solution 'SHELXS97 (Sheldrick, 2008)'
_diffrn_ambient_temperature 297(2)
_diffrn_measured_fraction_theta_full 1.000
_diffrn_measured_fraction_theta_max 1.000
_diffrn_measurement_device_type 'Bruker SMART 1000'
_diffrn_measurement_method '\f and \w scans'
_diffrn_radiation_monochromator graphite
_diffrn_radiation_source 'fine-focus sealed tube'
_diffrn_radiation_type MoK\a
_diffrn_radiation_wavelength 0.71073
_diffrn_reflns_av_R_equivalents 0.0343
_diffrn_reflns_av_sigmaI/netI 0.0354
_diffrn_reflns_limit_h_max 4
_diffrn_reflns_limit_h_min -4
_diffrn_reflns_limit_k_max 14
_diffrn_reflns_limit_k_min -15
_diffrn_reflns_limit_l_max 13
_diffrn_reflns_limit_l_min -12
_diffrn_reflns_number 2997
_diffrn_reflns_theta_full 26.01
_diffrn_reflns_theta_max 26.01
_diffrn_reflns_theta_min 2.47
_exptl_absorpt_coefficient_mu 0.107
_exptl_absorpt_correction_T_max 1.000
_exptl_absorpt_correction_T_min 1.000
_exptl_absorpt_correction_type multi-scan
_exptl_absorpt_process_details '(<i>SADABS</i>; Bruker, 1997)'
_exptl_crystal_colour colorless
_exptl_crystal_density_diffrn 1.500
_exptl_crystal_density_method 'not measured'
_exptl_crystal_description parallelepiped
_exptl_crystal_F_000 252
_exptl_crystal_size_max 0.58
_exptl_crystal_size_mid 0.20
_exptl_crystal_size_min 0.06
_refine_diff_density_max 0.188
_refine_diff_density_min -0.259
_refine_ls_extinction_method none
_refine_ls_goodness_of_fit_ref 1.061
_refine_ls_hydrogen_treatment constr
_refine_ls_matrix_type full
_refine_ls_number_parameters 82
_refine_ls_number_reflns 1050
_refine_ls_number_restraints 0
_refine_ls_restrained_S_all 1.061
_refine_ls_R_factor_all 0.0636
_refine_ls_R_factor_gt 0.0433
_refine_ls_shift/su_max 0.000
_refine_ls_shift/su_mean 0.000
_refine_ls_structure_factor_coef Fsqd
_refine_ls_weighting_details 'calc w=1/[\s^2^(Fo^2^)+(0.0750P)^2^] where P=(Fo^2^+2Fc^2^)/3'
_refine_ls_weighting_scheme calc
_refine_ls_wR_factor_gt 0.1116
_refine_ls_wR_factor_ref 0.1263
_reflns_number_gt 768
_reflns_number_total 1050
_reflns_threshold_expression I>2sigma(I)
_cod_data_source_file gk2563.cif
_cod_data_source_block I
_cod_original_cell_volume 536.26(16)
_cod_original_sg_symbol_H-M 'P 21/n'
_cod_database_code 2237622
_cod_database_fobs_code 2237622

loop_
_symmetry_equiv_pos_as_xyz
'x, y, z'
'-x+1/2, y+1/2, -z+1/2'
'-x, -y, -z'
'x-1/2, -y-1/2, z-1/2'

loop_
_atom_site_type_symbol
_atom_site_label
_atom_site_fract_x
_atom_site_fract_y
_atom_site_fract_z
_atom_site_U_iso_or_equiv
_atom_site_adp_type
_atom_site_calc_flag
_atom_site_refinement_flags
_atom_site_occupancy
_atom_site_symmetry_multiplicity
O O 0.1096(4) 0.96926(10) 1.15577(12) 0.0530(5) Uani d . 1 1
N N1 0.2264(4) 0.87848(10) 0.98550(13) 0.0342(4) Uani d . 1 1
H H1A 0.2033 0.8827 0.9065 0.041 Uiso calc R 1 1
N N2 0.6079(4) 0.67892(12) 1.21174(13) 0.0421(5) Uani d . 1 1
C C1 0.0929(5) 0.95887(12) 1.04473(16) 0.0344(4) Uani d . 1 1
C C2 0.3993(4) 0.78835(13) 1.03865(15) 0.0309(4) Uani d . 1 1
C C3 0.4530(5) 0.76739(14) 1.16394(16) 0.0382(5) Uani d . 1 1
H H3A 0.3784 0.8168 1.2173 0.046 Uiso calc R 1 1
C C4 0.7184(5) 0.60928(14) 1.13512(17) 0.0416(5) Uani d . 1 1
H H4A 0.8238 0.5476 1.1676 0.050 Uiso calc R 1 1
C C5 0.6832(5) 0.62458(14) 1.00998(17) 0.0404(5) Uani d . 1 1
H H5A 0.7667 0.5747 0.9593 0.048 Uiso calc R 1 1
C C6 0.5223(5) 0.71506(13) 0.96066(16) 0.0367(5) Uani d . 1 1
H H6A 0.4964 0.7269 0.8762 0.044 Uiso calc R 1 1

loop_
_atom_site_aniso_label
_atom_site_aniso_U_11
_atom_site_aniso_U_22
_atom_site_aniso_U_33
_atom_site_aniso_U_12
_atom_site_aniso_U_13
_atom_site_aniso_U_23
O 0.0796(11) 0.0451(9) 0.0339(8) 0.0183(7) 0.0064(7) -0.0030(6)
N1 0.0433(9) 0.0310(8) 0.0283(8) 0.0024(6) 0.0057(6) 0.0002(6)
N2 0.0547(11) 0.0349(9) 0.0351(9) -0.0016(7) 0.0012(7) 0.0017(7)
C1 0.0387(10) 0.0312(9) 0.0337(9) -0.0020(7) 0.0065(7) -0.0017(7)
C2 0.0339(9) 0.0277(8) 0.0313(9) -0.0046(7) 0.0048(7) -0.0007(7)
C3 0.0501(12) 0.0311(9) 0.0335(10) -0.0017(7) 0.0066(8) -0.0028(8)
C4 0.0479(11) 0.0324(9) 0.0428(11) 0.0021(8) 0.0001(8) 0.0030(8)
C5 0.0446(11) 0.0354(10) 0.0411(10) 0.0039(8) 0.0061(8) -0.0042(8)
C6 0.0416(11) 0.0380(10) 0.0305(9) 0.0014(8) 0.0050(7) -0.0009(8)

loop_
_atom_type_symbol
_atom_type_description
_atom_type_scat_dispersion_real
_atom_type_scat_dispersion_imag
_atom_type_scat_source
C C 0.0033 0.0016 'International Tables Vol C Tables 4.2.6.8 and 6.1.1.4'
H H 0.0000 0.0000 'International Tables Vol C Tables 4.2.6.8 and 6.1.1.4'
N N 0.0061 0.0033 'International Tables Vol C Tables 4.2.6.8 and 6.1.1.4'
O O 0.0106 0.0060 'International Tables Vol C Tables 4.2.6.8 and 6.1.1.4'

loop_
_geom_angle_atom_site_label_1
_geom_angle_atom_site_label_2
_geom_angle_atom_site_label_3
_geom_angle_site_symmetry_3
_geom_angle
C1 N1 C2 . 127.27(14)
C1 N1 H1A . 116.4
C2 N1 H1A . 116.4
C4 N2 C3 . 118.26(15)
O C1 N1 . 126.31(16)
O C1 C1 3_577 121.25(19)
N1 C1 C1 3_577 112.44(17)
C3 C2 C6 . 117.65(16)
C3 C2 N1 . 124.21(15)
C6 C2 N1 . 118.14(14)
N2 C3 C2 . 122.94(16)
N2 C3 H3A . 118.5
C2 C3 H3A . 118.5
N2 C4 C5 . 122.78(17)
N2 C4 H4A . 118.6
C5 C4 H4A . 118.6
C4 C5 C6 . 119.04(17)
C4 C5 H5A . 120.5
C6 C5 H5A . 120.5
C5 C6 C2 . 119.30(16)
C5 C6 H6A . 120.3
C2 C6 H6A . 120.3

loop_
_geom_bond_atom_site_label_1
_geom_bond_atom_site_label_2
_geom_bond_site_symmetry_2
_geom_bond_distance
O C1 . 1.218(2)
N1 C1 . 1.350(2)
N1 C2 . 1.410(2)
N1 H1A . 0.8600
N2 C4 . 1.330(2)
N2 C3 . 1.344(2)
C1 C1 3_577 1.541(3)
C2 C3 . 1.387(2)
C2 C6 . 1.392(2)
C3 H3A . 0.9300
C4 C5 . 1.374(3)
C4 H4A . 0.9300
C5 C6 . 1.380(2)
C5 H5A . 0.9300
C6 H6A . 0.9300

loop_
_geom_hbond_atom_site_label_D
_geom_hbond_atom_site_label_H
_geom_hbond_atom_site_label_A
_geom_hbond_site_symmetry_A
_geom_hbond_distance_DH
_geom_hbond_distance_HA
_geom_hbond_distance_DA
_geom_hbond_angle_DHA
N1 H1A N2 4_575 0.86 2.26 3.061(2) 156
